data_2227041
loop_
_publ_author_name
'Yang, Yu-Hua'
'Wu, Jian-Chao'
'Gong, Shang-Sheng'
'Wang, Jiu-Si'

_publ_section_title
;
 4-Bromo-2-({4-[(hydroxyimino)methyl]phenyl}iminomethyl)phenol
;
_journal_coeditor_code PV2295
_journal_issue 8
_journal_name_full 'Acta Crystallographica Section E'
_journal_page_first o2014
_journal_paper_doi 10.1107/S160053681002698X
_journal_volume 66
_journal_year 2010
_chemical_formula_iupac 'C14 H11 Br N2 O2'
_chemical_formula_moiety 'C14 H11 Br N2 O2'
_chemical_formula_sum 'C14 H11 Br N2 O2'
_chemical_formula_weight 319.16
_chemical_melting_point_gt 490
_chemical_melting_point_lt 491
_chemical_name_common
;
4-[1-(hydroxyimino)methyl]-<i>N</i>-(2-hydroxy-5-bromobenzylidene)aniline
;
_chemical_name_systematic
;
4-Bromo-2-({4-[(hydroxyimino)methyl]phenyl}iminomethyl)phenol
;
_space_group_IT_number 19
_symmetry_cell_setting orthorhombic
_symmetry_space_group_name_Hall 'P 2ac 2ab'
_symmetry_space_group_name_H-M 'P 21 21 21'
_atom_sites_solution_hydrogens geom
_atom_sites_solution_primary direct
_atom_sites_solution_secondary difmap
_audit_creation_method SHELXL-97
_cell_angle_alpha 90.00
_cell_angle_beta 90.00
_cell_angle_gamma 90.00
_cell_formula_units_Z 4
_cell_length_a 4.4279(5)
_cell_length_b 12.1790(16)
_cell_length_c 23.196(2)
_cell_measurement_reflns_used 4929
_cell_measurement_temperature 113(2)
_cell_measurement_theta_max 32.90
_cell_measurement_theta_min 1.90
_cell_volume 1250.9(2)
_computing_cell_refinement 'CrystalClear-SM Expert (Rigaku/MSC, 2009)'
_computing_data_collection 'CrystalClear-SM Expert (Rigaku/MSC, 2009)'
_computing_data_reduction 'CrystalClear-SM Expert (Rigaku/MSC, 2009)'
_computing_molecular_graphics 'CrystalStructure (Rigaku/MSC, 2009)'
_computing_publication_material 'CrystalStructure (Rigaku/MSC, 2009)'
_computing_structure_refinement 'SHELXL97 (Sheldrick, 2008)'
_computing_structure_solution 'SHELXS97 (Sheldrick, 2008)'
_diffrn_ambient_temperature 113(2)
_diffrn_detector_area_resol_mean 14.222
_diffrn_measured_fraction_theta_full 0.999
_diffrn_measured_fraction_theta_max 0.955
_diffrn_measurement_device_type 'Rigaku Saturn724 CCD'
_diffrn_measurement_method \w
_diffrn_radiation_monochromator multilayer
_diffrn_radiation_source 'Rotating Anode'
_diffrn_radiation_type MoK\a
_diffrn_radiation_wavelength 0.71075
_diffrn_reflns_av_R_equivalents 0.0484
_diffrn_reflns_av_sigmaI/netI 0.0873
_diffrn_reflns_limit_h_max 6
_diffrn_reflns_limit_h_min -6
_diffrn_reflns_limit_k_max 17
_diffrn_reflns_limit_k_min -18
_diffrn_reflns_limit_l_max 33
_diffrn_reflns_limit_l_min -34
_diffrn_reflns_number 15336
_diffrn_reflns_theta_full 25.00
_diffrn_reflns_theta_max 32.92
_diffrn_reflns_theta_min 1.76
_diffrn_standards_decay_% 0
_diffrn_standards_interval_count 0
_diffrn_standards_interval_time 0
_diffrn_standards_number 0
_exptl_absorpt_coefficient_mu 3.285
_exptl_absorpt_correction_T_max 0.5319
_exptl_absorpt_correction_T_min 0.4822
_exptl_absorpt_correction_type multi-scan
_exptl_absorpt_process_details '(<i>CrystalClear</i>; Rigaku/MSC, 2009)'
_exptl_crystal_colour pale-yellow
_exptl_crystal_density_diffrn 1.695
_exptl_crystal_density_method 'not measured'
_exptl_crystal_description needle
_exptl_crystal_F_000 640
_exptl_crystal_size_max 0.26
_exptl_crystal_size_mid 0.24
_exptl_crystal_size_min 0.22
_refine_diff_density_max 0.876
_refine_diff_density_min -0.442
_refine_ls_abs_structure_details 'Flack (1983), 1615 Friedel pairs'
_refine_ls_abs_structure_Flack -0.022(7)
_refine_ls_extinction_method none
_refine_ls_goodness_of_fit_ref 0.851
_refine_ls_hydrogen_treatment mixed
_refine_ls_matrix_type full
_refine_ls_number_parameters 180
_refine_ls_number_reflns 4346
_refine_ls_number_restraints 0
_refine_ls_restrained_S_all 0.851
_refine_ls_R_factor_all 0.0423
_refine_ls_R_factor_gt 0.0270
_refine_ls_shift/su_max 0.001
_refine_ls_shift/su_mean 0.000
_refine_ls_structure_factor_coef Fsqd
_refine_ls_weighting_details 'calc w=1/[\s^2^(Fo^2^)+(0.0171P)^2^] where P=(Fo^2^+2Fc^2^)/3'
_refine_ls_weighting_scheme calc
_refine_ls_wR_factor_gt 0.0520
_refine_ls_wR_factor_ref 0.0540
_reflns_number_gt 2818
_reflns_number_total 4346
_reflns_threshold_expression I>2\s(I)
_cod_data_source_file pv2295.cif
_cod_data_source_block I
_cod_original_cell_volume 1250.9(3)
_cod_database_code 2227041
_cod_database_fobs_code 2227041

loop_
_symmetry_equiv_pos_as_xyz
'x, y, z'
'x+1/2, -y+1/2, -z'
'-x, y+1/2, -z+1/2'
'-x+1/2, -y, z+1/2'

loop_
_atom_site_type_symbol
_atom_site_label
_atom_site_fract_x
_atom_site_fract_y
_atom_site_fract_z
_atom_site_U_iso_or_equiv
_atom_site_adp_type
_atom_site_calc_flag
_atom_site_refinement_flags
_atom_site_occupancy
_atom_site_disorder_assembly
_atom_site_disorder_group
Br Br1 0.93894(6) 0.310770(17) 0.055477(9) 0.02449(6) Uani d . 1 . .
O O1 0.5216(4) 0.65997(11) 0.22190(6) 0.0219(4) Uani d . 1 . .
O O2 -0.9560(4) 0.35901(13) 0.51519(6) 0.0228(4) Uani d . 1 . .
N N1 0.1808(4) 0.51372(14) 0.27053(7) 0.0158(4) Uani d . 1 . .
N N2 -0.7439(4) 0.34661(14) 0.47039(7) 0.0165(4) Uani d . 1 . .
C C1 0.6150(5) 0.57912(16) 0.18617(8) 0.0156(5) Uani d . 1 . .
C C2 0.5081(5) 0.46983(15) 0.19213(8) 0.0150(5) Uani d . 1 . .
C C3 0.6111(5) 0.38957(16) 0.15310(8) 0.0174(5) Uani d . 1 . .
H H3 0.5429 0.3159 0.1565 0.021 Uiso calc R 1 . .
C C4 0.8098(5) 0.41758(17) 0.11007(9) 0.0181(5) Uani d . 1 . .
C C5 0.9174(5) 0.52501(16) 0.10466(8) 0.0174(4) Uani d . 1 . .
H H5 1.0571 0.5431 0.0751 0.021 Uiso calc R 1 . .
C C6 0.8195(5) 0.60434(17) 0.14244(9) 0.0189(5) Uani d . 1 . .
H H6 0.8922 0.6774 0.1387 0.023 Uiso calc R 1 . .
C C7 0.2943(5) 0.44092(17) 0.23670(9) 0.0172(5) Uani d . 1 . .
H H7 0.2362 0.3663 0.2411 0.021 Uiso calc R 1 . .
C C8 -0.0289(5) 0.48808(15) 0.31419(8) 0.0142(4) Uani d . 1 . .
C C9 -0.1308(5) 0.57570(17) 0.34784(9) 0.0181(5) Uani d . 1 . .
H H9 -0.0580 0.6477 0.3405 0.022 Uiso calc R 1 . .
C C10 -0.3373(5) 0.55866(17) 0.39193(9) 0.0185(5) Uani d . 1 . .
H H10 -0.4072 0.6195 0.4138 0.022 Uiso calc R 1 . .
C C11 -0.4435(5) 0.45385(15) 0.40458(8) 0.0154(4) Uani d . 1 . .
C C12 -0.3426(5) 0.36586(16) 0.37064(9) 0.0175(5) Uani d . 1 . .
H H12 -0.4139 0.2938 0.3783 0.021 Uiso calc R 1 . .
C C13 -0.1407(5) 0.38292(16) 0.32620(8) 0.0170(5) Uani d . 1 . .
H H13 -0.0766 0.3225 0.3034 0.020 Uiso calc R 1 . .
C C14 -0.6628(5) 0.44081(17) 0.45110(9) 0.0171(5) Uani d . 1 . .
H H14 -0.7489 0.5048 0.4678 0.021 Uiso calc R 1 . .
H H1 0.384(5) 0.6368(17) 0.2459(9) 0.022(7) Uiso d . 1 . .
H H2 -1.018(7) 0.302(2) 0.5186(12) 0.070(12) Uiso d . 1 . .

loop_
_atom_site_aniso_label
_atom_site_aniso_U_11
_atom_site_aniso_U_22
_atom_site_aniso_U_33
_atom_site_aniso_U_12
_atom_site_aniso_U_13
_atom_site_aniso_U_23
Br1 0.03228(13) 0.02054(9) 0.02065(10) 0.00167(11) 0.00598(11) -0.00300(9)
O1 0.0290(11) 0.0162(7) 0.0204(8) -0.0007(7) 0.0061(8) -0.0010(6)
O2 0.0245(10) 0.0219(8) 0.0220(8) -0.0066(8) 0.0081(8) -0.0010(6)
N1 0.0149(10) 0.0174(9) 0.0150(9) 0.0026(8) -0.0014(8) 0.0015(7)
N2 0.0123(10) 0.0234(10) 0.0138(8) -0.0013(7) 0.0002(8) -0.0013(7)
C1 0.0158(13) 0.0163(10) 0.0146(10) 0.0027(9) -0.0017(9) -0.0003(8)
C2 0.0134(14) 0.0171(9) 0.0146(9) 0.0017(8) -0.0016(9) 0.0026(7)
C3 0.0174(14) 0.0151(10) 0.0196(11) -0.0007(9) -0.0048(10) 0.0005(8)
C4 0.0184(13) 0.0202(11) 0.0157(10) 0.0042(9) -0.0025(10) -0.0015(9)
C5 0.0149(12) 0.0215(10) 0.0157(10) 0.0002(10) 0.0016(11) 0.0023(8)
C6 0.0217(13) 0.0148(10) 0.0201(11) -0.0032(9) -0.0022(10) 0.0014(8)
C7 0.0159(12) 0.0164(10) 0.0194(11) -0.0005(9) -0.0019(10) 0.0015(9)
C8 0.0112(12) 0.0177(9) 0.0136(9) -0.0004(9) -0.0016(9) 0.0009(7)
C9 0.0186(14) 0.0149(10) 0.0209(11) 0.0001(9) 0.0010(10) 0.0005(8)
C10 0.0210(13) 0.0168(10) 0.0178(11) 0.0031(9) -0.0005(10) -0.0037(8)
C11 0.0129(11) 0.0199(10) 0.0134(9) -0.0015(10) -0.0030(10) -0.0001(7)
C12 0.0195(13) 0.0140(10) 0.0190(10) 0.0003(9) -0.0009(10) 0.0027(8)
C13 0.0189(14) 0.0151(10) 0.0170(10) 0.0028(9) -0.0033(9) -0.0012(8)
C14 0.0161(11) 0.0184(10) 0.0169(11) 0.0001(8) -0.0019(10) -0.0024(9)

loop_
_atom_type_symbol
_atom_type_description
_atom_type_scat_dispersion_real
_atom_type_scat_dispersion_imag
_atom_type_scat_source
C C 0.0033 0.0016 'International Tables Vol C Tables 4.2.6.8 and 6.1.1.4'
H H 0.0000 0.0000 'International Tables Vol C Tables 4.2.6.8 and 6.1.1.4'
N N 0.0061 0.0033 'International Tables Vol C Tables 4.2.6.8 and 6.1.1.4'
O O 0.0106 0.0060 'International Tables Vol C Tables 4.2.6.8 and 6.1.1.4'
Br Br -0.2901 2.4595 'International Tables Vol C Tables 4.2.6.8 and 6.1.1.4'

loop_
_geom_angle_atom_site_label_1
_geom_angle_atom_site_label_2
_geom_angle_atom_site_label_3
_geom_angle_site_symmetry_1
_geom_angle_site_symmetry_3
_geom_angle
_geom_angle_publ_flag
C1 O1 H1 . . 111.7(14) ?
N2 O2 H2 . . 103(2) ?
C7 N1 C8 . . 122.91(18) ?
C14 N2 O2 . . 110.38(17) ?
O1 C1 C6 . . 118.97(18) ?
O1 C1 C2 . . 121.43(19) ?
C6 C1 C2 . . 119.60(18) ?
C3 C2 C1 . . 118.72(19) ?
C3 C2 C7 . . 120.18(18) ?
C1 C2 C7 . . 121.09(18) ?
C4 C3 C2 . . 120.14(19) ?
C4 C3 H3 . . 119.9 ?
C2 C3 H3 . . 119.9 ?
C3 C4 C5 . . 121.05(19) ?
C3 C4 Br1 . . 120.41(16) ?
C5 C4 Br1 . . 118.53(16) ?
C6 C5 C4 . . 119.5(2) ?
C6 C5 H5 . . 120.2 ?
C4 C5 H5 . . 120.2 ?
C5 C6 C1 . . 120.93(19) ?
C5 C6 H6 . . 119.5 ?
C1 C6 H6 . . 119.5 ?
N1 C7 C2 . . 121.63(19) ?
N1 C7 H7 . . 119.2 ?
C2 C7 H7 . . 119.2 ?
C9 C8 C13 . . 118.23(19) ?
C9 C8 N1 . . 116.44(18) ?
C13 C8 N1 . . 125.33(18) ?
C10 C9 C8 . . 120.70(19) ?
C10 C9 H9 . . 119.6 ?
C8 C9 H9 . . 119.6 ?
C9 C10 C11 . . 121.0(2) ?
C9 C10 H10 . . 119.5 ?
C11 C10 H10 . . 119.5 ?
C10 C11 C12 . . 118.3(2) ?
C10 C11 C14 . . 118.71(18) ?
C12 C11 C14 . . 122.92(18) ?
C13 C12 C11 . . 120.70(19) ?
C13 C12 H12 . . 119.7 ?
C11 C12 H12 . . 119.7 ?
C12 C13 C8 . . 120.99(19) ?
C12 C13 H13 . . 119.5 ?
C8 C13 H13 . . 119.5 ?
N2 C14 C11 . . 122.78(18) ?
N2 C14 H14 . . 118.6 ?
C11 C14 H14 . . 118.6 ?

loop_
_geom_bond_atom_site_label_1
_geom_bond_atom_site_label_2
_geom_bond_site_symmetry_2
_geom_bond_distance
_geom_bond_publ_flag
Br1 C4 . 1.903(2) ?
O1 C1 . 1.352(2) ?
O1 H1 . 0.87(2) ?
O2 N2 . 1.409(2) ?
O2 H2 . 0.75(3) ?
N1 C7 . 1.286(2) ?
N1 C8 . 1.409(3) ?
N2 C14 . 1.283(2) ?
C1 C6 . 1.394(3) ?
C1 C2 . 1.419(3) ?
C2 C3 . 1.408(3) ?
C2 C7 . 1.445(3) ?
C3 C4 . 1.374(3) ?
C3 H3 . 0.9500 ?
C4 C5 . 1.398(3) ?
C5 C6 . 1.375(3) ?
C5 H5 . 0.9500 ?
C6 H6 . 0.9500 ?
C7 H7 . 0.9500 ?
C8 C9 . 1.397(3) ?
C8 C13 . 1.401(3) ?
C9 C10 . 1.387(3) ?
C9 H9 . 0.9500 ?
C10 C11 . 1.392(3) ?
C10 H10 . 0.9500 ?
C11 C12 . 1.403(3) ?
C11 C14 . 1.460(3) ?
C12 C13 . 1.380(3) ?
C12 H12 . 0.9500 ?
C13 H13 . 0.9500 ?
C14 H14 . 0.9500 ?

loop_
_geom_hbond_atom_site_label_D
_geom_hbond_atom_site_label_H
_geom_hbond_atom_site_label_A
_geom_hbond_site_symmetry_A
_geom_hbond_distance_DH
_geom_hbond_distance_HA
_geom_hbond_distance_DA
_geom_hbond_angle_DHA
_geom_hbond_publ_flag
O1 H1 N1 . 0.87(2) 1.84(2) 2.593(2) 143(2) y
O2 H2 N2 2_456 0.75(3) 2.08(3) 2.830(2) 173(2) y
C5 H5 O2 4_564 0.95 2.54 3.463(3) 163 y

loop_
_geom_torsion_atom_site_label_1
_geom_torsion_atom_site_label_2
_geom_torsion_atom_site_label_3
_geom_torsion_atom_site_label_4
_geom_torsion_site_symmetry_1
_geom_torsion_site_symmetry_2
_geom_torsion_site_symmetry_3
_geom_torsion_site_symmetry_4
_geom_torsion
_geom_torsion_publ_flag
O1 C1 C2 C3 . . . . 179.22(19) ?
C6 C1 C2 C3 . . . . -0.5(3) ?
O1 C1 C2 C7 . . . . 0.1(3) ?
C6 C1 C2 C7 . . . . -179.5(2) ?
C1 C2 C3 C4 . . . . -0.3(3) ?
C7 C2 C3 C4 . . . . 178.75(19) ?
C2 C3 C4 C5 . . . . 1.0(3) ?
C2 C3 C4 Br1 . . . . -177.75(16) ?
C3 C4 C5 C6 . . . . -1.0(3) ?
Br1 C4 C5 C6 . . . . 177.87(17) ?
C4 C5 C6 C1 . . . . 0.1(3) ?
O1 C1 C6 C5 . . . . -179.1(2) ?
C2 C1 C6 C5 . . . . 0.5(3) ?
C8 N1 C7 C2 . . . . 179.75(19) ?
C3 C2 C7 N1 . . . . -175.3(2) ?
C1 C2 C7 N1 . . . . 3.8(3) ?
C7 N1 C8 C9 . . . . 179.5(2) ?
C7 N1 C8 C13 . . . . -0.4(3) ?
C13 C8 C9 C10 . . . . 0.0(3) ?
N1 C8 C9 C10 . . . . -179.95(19) ?
C8 C9 C10 C11 . . . . 1.3(3) ?
C9 C10 C11 C12 . . . . -1.6(3) ?
C9 C10 C11 C14 . . . . -179.44(19) ?
C10 C11 C12 C13 . . . . 0.6(3) ?
C14 C11 C12 C13 . . . . 178.34(19) ?
C11 C12 C13 C8 . . . . 0.7(3) ?
C9 C8 C13 C12 . . . . -1.0(3) ?
N1 C8 C13 C12 . . . . 178.95(19) ?
O2 N2 C14 C11 . . . . 179.74(18) ?
C10 C11 C14 N2 . . . . -171.1(2) ?
C12 C11 C14 N2 . . . . 11.2(3) ?

loop_
_cod_related_entry_id
_cod_related_entry_database
_cod_related_entry_code
1 ChemSpider 24745520
